data_2023271
loop_
_publ_author_name
'El Atrassi, Zakaria'
'Benzekri, Zakaria'
'Blacque, Olivier'
'H\"okelek, Tuncer'
'Mazzah, Ahmed'
'Cherkaoui, Hassan'
'Sebbar, Nada Kheira'

_publ_section_title
;
 Crystal structure, Hirshfeld surface analysis, and calculations of
 intermolecular interaction energies and energy frameworks of
 1-[(1-hexyl-1H-1,2,3-triazol-4-yl)methyl]-3-(1-methylethenyl)-benzimidazol-2-one
;
_journal_coeditor_code WM5732
_journal_issue 10
_journal_name_full 'Acta Crystallographica Section E Crystallographic Communications'
_journal_page_first 1075
_journal_page_last 1080
_journal_paper_doi 10.1107/S2056989024008703
_journal_volume 80
_journal_year 2024
_chemical_formula_iupac 'C19 H25 N5 O'
_chemical_formula_moiety 'C19 H25 N5 O'
_chemical_formula_sum 'C19 H25 N5 O'
_chemical_formula_weight 339.44
_chemical_name_systematic 1-[(1-Hexyl-1<i>H</i>-1,2,3-triazol-4-yl)methyl]-3-(1-methylethenyl)benzimidazol-2-one
_space_group_crystal_system monoclinic
_space_group_IT_number 14
_space_group_name_Hall '-P 2ybc'
_space_group_name_H-M_alt 'P 1 21/c 1'
_atom_sites_solution_hydrogens mixed
_atom_sites_solution_primary dual
_audit_creation_method
;
Olex2 1.5
(compiled 2023.08.24 svn.re1ec1418 for OlexSys, GUI svn.r6817)
;
_cell_angle_alpha 90
_cell_angle_beta 90.407(4)
_cell_angle_gamma 90
_cell_formula_units_Z 4
_cell_length_a 5.7820(3)
_cell_length_b 26.5057(14)
_cell_length_c 11.7704(5)
_cell_measurement_reflns_used 8532
_cell_measurement_temperature 160.00(10)
_cell_measurement_theta_max 76.2240
_cell_measurement_theta_min 3.3160
_cell_volume 1803.84(15)
_computing_cell_refinement
;
CrysAlisPro (Rigaku OD, 2023)
;
_computing_data_collection
;
CrysAlisPro (Rigaku OD, 2023)
;
_computing_data_reduction
;
CrysAlisPro (Rigaku OD, 2023)
;
_computing_molecular_graphics
;
Olex2 (Dolomanov <i>et al.</i>,  2009)
;
_computing_publication_material
;
publCIF (Westrip, 2010)
;
_computing_structure_refinement
;
SHELXL (Sheldrick, 2015b)
;
_computing_structure_solution
;
<i>SHELXT</i> (Sheldrick, 2015a)
;
_diffrn_ambient_temperature 160.00(10)
_diffrn_detector 'CCD plate'
_diffrn_detector_area_resol_mean 10.3801
_diffrn_measured_fraction_theta_full 1.000
_diffrn_measured_fraction_theta_max 0.996
_diffrn_measurement_device 'four-circle diffractometer'
_diffrn_measurement_device_type 'SuperNova, Dual, Cu at home/near, Atlas'
_diffrn_measurement_method '\w scans'
_diffrn_radiation_monochromator mirror
_diffrn_radiation_probe x-ray
_diffrn_radiation_type 'Cu K\a'
_diffrn_radiation_wavelength 1.54184
_diffrn_reflns_av_R_equivalents 0.0523
_diffrn_reflns_av_unetI/netI 0.0312
_diffrn_reflns_limit_h_max 7
_diffrn_reflns_limit_h_min -7
_diffrn_reflns_limit_k_max 29
_diffrn_reflns_limit_k_min -33
_diffrn_reflns_limit_l_max 10
_diffrn_reflns_limit_l_min -14
_diffrn_reflns_number 21177
_diffrn_reflns_theta_full 67.684
_diffrn_reflns_theta_max 77.029
_diffrn_reflns_theta_min 3.335
_diffrn_source 'micro-focus sealed X-ray tube'
_exptl_absorpt_coefficient_mu 0.642
_exptl_absorpt_correction_T_max 0.951
_exptl_absorpt_correction_T_min 0.901
_exptl_absorpt_correction_type analytical
_exptl_absorpt_process_details
;
[CrysAlisPro (Rigaku OD, 2023) based on expressions derived by Clark &
Reid (1995)]
;
_exptl_crystal_colour colourless
_exptl_crystal_density_diffrn 1.250
_exptl_crystal_description plate
_exptl_crystal_F_000 728
_exptl_crystal_size_max 0.25
_exptl_crystal_size_mid 0.14
_exptl_crystal_size_min 0.09
_refine_diff_density_max 0.251
_refine_diff_density_min -0.264
_refine_ls_extinction_coef 0.0036(4)
_refine_ls_extinction_expression Fc^*^=kFc[1+0.001xFc^2^\l^3^/sin(2\q)]^-1/4^
_refine_ls_extinction_method
;
SHELXL (Sheldrick, 2015b)
;
_refine_ls_goodness_of_fit_ref 1.026
_refine_ls_hydrogen_treatment mixed
_refine_ls_matrix_type full
_refine_ls_number_parameters 257
_refine_ls_number_reflns 3808
_refine_ls_number_restraints 42
_refine_ls_restrained_S_all 1.030
_refine_ls_R_factor_all 0.0561
_refine_ls_R_factor_gt 0.0452
_refine_ls_shift/su_max 0.000
_refine_ls_shift/su_mean 0.000
_refine_ls_structure_factor_coef Fsqd
_refine_ls_weighting_details 'w=1/[\s^2^(Fo^2^)+(0.0636P)^2^+0.5249P] where P=(Fo^2^+2Fc^2^)/3'
_refine_ls_weighting_scheme calc
_refine_ls_wR_factor_gt 0.1164
_refine_ls_wR_factor_ref 0.1273
_reflns_number_gt 3160
_reflns_number_total 3808
_reflns_threshold_expression 'I > 2\s(I)'
_cod_data_source_file wm5732.cif
_cod_data_source_block I
_cod_database_code 2023271
_shelx_space_group_comment
;
The symmetry employed for this shelxl refinement is uniquely defined
by the following loop, which should always be used as a source of
symmetry information in preference to the above space-group names.
They are only intended as comments.
;
_shelx_estimated_absorpt_t_min 0.856
_shelx_estimated_absorpt_t_max 0.945

loop_
_space_group_symop_operation_xyz
'x, y, z'
'-x, y+1/2, -z+1/2'
'-x, -y, -z'
'x, -y-1/2, z-1/2'

loop_
_atom_site_type_symbol
_atom_site_label
_atom_site_fract_x
_atom_site_fract_y
_atom_site_fract_z
_atom_site_U_iso_or_equiv
_atom_site_adp_type
_atom_site_calc_flag
_atom_site_occupancy
_atom_site_disorder_assembly
_atom_site_disorder_group
C C1 0.7940(2) 0.17577(5) 0.68604(12) 0.0308(3) Uani d 1 . .
O O1 0.33103(18) 0.21779(4) 0.52367(8) 0.0364(3) Uani d 1 . .
N N1 0.6614(2) 0.17482(5) 0.58607(10) 0.0326(3) Uani d 1 . .
N N2 0.4944(2) 0.22890(5) 0.70261(9) 0.0296(3) Uani d 1 . .
C C2 0.6863(2) 0.20966(5) 0.75975(11) 0.0291(3) Uani d 1 . .
N N3 0.2200(2) 0.35163(5) 0.66222(11) 0.0374(3) Uani d 1 . .
C C3 0.7721(3) 0.21852(6) 0.86806(12) 0.0352(3) Uani d 1 . .
H H3 0.698298 0.241366 0.918318 0.042 Uiso calc 1 . .
N N4 0.3129(2) 0.39205(5) 0.61517(13) 0.0424(3) Uani d 1 . .
C C4 0.9712(3) 0.19248(7) 0.90008(13) 0.0393(4) Uani d 1 . .
H H4 1.035084 0.197730 0.973712 0.047 Uiso calc 1 . .
C C5 1.0783(3) 0.15899(6) 0.82652(14) 0.0399(4) Uani d 1 . .
H H5 1.213610 0.141701 0.851127 0.048 Uiso calc 1 . .
N N5 0.5415(2) 0.38392(5) 0.60927(11) 0.0357(3) Uani d 1 . .
C C6 0.9922(3) 0.15015(6) 0.71767(13) 0.0356(3) Uani d 1 . .
H H6 1.066630 0.127466 0.667251 0.043 Uiso calc 1 . .
C C7 0.4775(2) 0.20804(6) 0.59617(12) 0.0303(3) Uani d 1 . .
C C8 0.7004(3) 0.14433(6) 0.48692(12) 0.0352(3) Uani d 1 . .
C C9 0.5113(3) 0.10808(7) 0.45822(17) 0.0492(4) Uani d 1 . .
H H9A 0.493585 0.083842 0.520422 0.074 Uiso calc 1 . .
H H9B 0.550058 0.090019 0.388245 0.074 Uiso calc 1 . .
H H9C 0.366145 0.126581 0.447146 0.074 Uiso calc 1 . .
C C10 0.8948(3) 0.14965(7) 0.43056(15) 0.0442(4) Uani d 1 . .
H H10A 0.931(4) 0.1277(8) 0.3654(18) 0.056(6) Uiso d 1 . .
H H10B 1.012(4) 0.1741(9) 0.4565(18) 0.058(6) Uiso d 1 . .
C C11 0.3375(3) 0.26838(6) 0.74017(12) 0.0323(3) Uani d 1 . .
H H11A 0.349085 0.271778 0.823779 0.039 Uiso calc 1 . .
H H11B 0.176646 0.258618 0.720965 0.039 Uiso calc 1 . .
C C12 0.3908(2) 0.31811(6) 0.68620(11) 0.0301(3) Uani d 1 . .
C C13 0.5969(3) 0.33859(6) 0.65264(13) 0.0340(3) Uani d 1 . .
H H13 0.746367 0.323922 0.658726 0.041 Uiso calc 1 . .
C C14 0.6934(3) 0.42141(6) 0.55722(15) 0.0424(4) Uani d 1 . .
H H14A 0.855524 0.409626 0.563088 0.051 Uiso calc 1 . .
H H14B 0.681253 0.453526 0.599697 0.051 Uiso calc 1 . .
C C15 0.6340(3) 0.43082(6) 0.43358(15) 0.0421(4) Uani d 1 . .
H H15A 0.475025 0.444526 0.427921 0.051 Uiso calc 1 . .
H H15B 0.637541 0.398416 0.391783 0.051 Uiso calc 1 . .
C C16 0.8018(3) 0.46769(7) 0.37858(17) 0.0480(4) Uani d 1 . .
H H16A 0.807003 0.499065 0.424150 0.058 Uiso calc 1 . .
H H16B 0.958743 0.452764 0.379478 0.058 Uiso calc 1 . .
C C17 0.7356(4) 0.48077(8) 0.25675(17) 0.0586(5) Uani d 1 . .
H H17A 0.581533 0.497062 0.257699 0.070 Uiso calc 0.821(5) A 1
H H17B 0.719383 0.448852 0.213761 0.070 Uiso calc 0.821(5) A 1
H H17C 0.613356 0.506877 0.252606 0.070 Uiso calc 0.179(5) A 2
H H17D 0.688090 0.450729 0.212404 0.070 Uiso calc 0.179(5) A 2
C C18A 0.9007(5) 0.51525(10) 0.1912(3) 0.0583(8) Uani d 0.821(5) A 1
H H18A 0.819476 0.529284 0.123958 0.070 Uiso calc 0.821(5) A 1
H H18B 0.948434 0.543763 0.240390 0.070 Uiso calc 0.821(5) A 1
C C19A 1.1136(5) 0.48654(11) 0.1530(3) 0.0744(10) Uani d 0.821(5) A 1
H H19A 1.195578 0.473157 0.219640 0.112 Uiso calc 0.821(5) A 1
H H19B 1.215944 0.509327 0.111307 0.112 Uiso calc 0.821(5) A 1
H H19C 1.066583 0.458600 0.103448 0.112 Uiso calc 0.821(5) A 1
C C18B 0.9733(13) 0.5011(6) 0.2206(8) 0.058(3) Uani d 0.179(5) A 2
H H18C 1.005039 0.534040 0.257090 0.070 Uiso calc 0.179(5) A 2
H H18D 1.097440 0.477164 0.242305 0.070 Uiso calc 0.179(5) A 2
C C19B 0.960(2) 0.5068(5) 0.0915(8) 0.061(3) Uani d 0.179(5) A 2
H H19D 0.966338 0.473423 0.055916 0.092 Uiso calc 0.179(5) A 2
H H19E 1.090519 0.527234 0.065372 0.092 Uiso calc 0.179(5) A 2
H H19F 0.814545 0.523467 0.070434 0.092 Uiso calc 0.179(5) A 2

loop_
_atom_site_aniso_label
_atom_site_aniso_U_11
_atom_site_aniso_U_22
_atom_site_aniso_U_33
_atom_site_aniso_U_12
_atom_site_aniso_U_13
_atom_site_aniso_U_23
C1 0.0308(7) 0.0297(7) 0.0318(7) -0.0014(5) 0.0010(5) 0.0029(5)
O1 0.0368(6) 0.0420(6) 0.0302(5) 0.0042(5) -0.0033(4) 0.0014(4)
N1 0.0334(6) 0.0346(7) 0.0297(6) 0.0030(5) 0.0000(5) -0.0028(5)
N2 0.0316(6) 0.0307(6) 0.0266(5) 0.0029(5) 0.0013(4) 0.0008(5)
C2 0.0296(7) 0.0292(7) 0.0285(6) -0.0014(5) 0.0013(5) 0.0035(5)
N3 0.0307(6) 0.0369(7) 0.0446(7) 0.0047(5) 0.0007(5) 0.0037(5)
C3 0.0370(8) 0.0387(8) 0.0300(7) -0.0022(6) 0.0002(6) 0.0017(6)
N4 0.0321(7) 0.0360(7) 0.0590(8) 0.0054(5) 0.0015(6) 0.0074(6)
C4 0.0387(8) 0.0443(9) 0.0347(7) -0.0047(7) -0.0056(6) 0.0082(6)
C5 0.0324(7) 0.0404(9) 0.0468(9) 0.0000(6) -0.0054(6) 0.0115(7)
N5 0.0300(6) 0.0326(7) 0.0445(7) 0.0013(5) -0.0004(5) 0.0008(5)
C6 0.0330(7) 0.0318(8) 0.0420(8) 0.0015(6) 0.0005(6) 0.0024(6)
C7 0.0316(7) 0.0314(7) 0.0280(6) -0.0004(6) 0.0021(5) 0.0029(5)
C8 0.0366(8) 0.0344(8) 0.0346(7) 0.0044(6) -0.0017(6) -0.0050(6)
C9 0.0455(9) 0.0438(10) 0.0582(10) -0.0026(8) -0.0012(8) -0.0141(8)
C10 0.0405(9) 0.0512(10) 0.0411(8) 0.0039(7) 0.0032(7) -0.0106(7)
C11 0.0324(7) 0.0350(8) 0.0296(6) 0.0050(6) 0.0052(5) 0.0008(6)
C12 0.0304(7) 0.0326(7) 0.0275(6) 0.0039(5) -0.0004(5) -0.0026(5)
C13 0.0290(7) 0.0346(8) 0.0385(7) 0.0045(6) -0.0012(6) 0.0013(6)
C14 0.0358(8) 0.0348(8) 0.0567(10) -0.0045(6) -0.0001(7) 0.0035(7)
C15 0.0354(8) 0.0372(8) 0.0538(9) 0.0006(6) 0.0048(7) 0.0046(7)
C16 0.0436(9) 0.0369(9) 0.0636(11) -0.0008(7) 0.0124(8) 0.0025(8)
C17 0.0648(12) 0.0539(12) 0.0574(11) -0.0017(10) 0.0196(9) 0.0042(9)
C18A 0.0807(19) 0.0386(15) 0.0561(17) 0.0058(12) 0.0190(14) 0.0133(11)
C19A 0.0639(17) 0.0589(17) 0.101(2) -0.0032(13) 0.0307(16) 0.0218(15)
C18B 0.093(7) 0.039(6) 0.042(5) -0.009(5) 0.012(5) 0.009(4)
C19B 0.077(7) 0.059(6) 0.047(5) -0.002(5) 0.011(5) 0.012(5)

loop_
_atom_type_symbol
_atom_type_description
_atom_type_scat_dispersion_real
_atom_type_scat_dispersion_imag
_atom_type_scat_source
C C 0.0181 0.0091 'International Tables Vol C Tables 4.2.6.8 and 6.1.1.4'
H H 0.0000 0.0000 'International Tables Vol C Tables 4.2.6.8 and 6.1.1.4'
N N 0.0311 0.0180 'International Tables Vol C Tables 4.2.6.8 and 6.1.1.4'
O O 0.0492 0.0322 'International Tables Vol C Tables 4.2.6.8 and 6.1.1.4'

loop_
_exptl_crystal_face_index_h
_exptl_crystal_face_index_k
_exptl_crystal_face_index_l
_exptl_crystal_face_perp_dist
0 1 0 0.0445
0 -1 0 0.0445
-4 -3 0 0.0617
4 3 0 0.0617
-1 1 5 0.0956
1 -1 -5 0.0956
0 1 1 0.0907
-1 -1 1 0.0539
1 5 0 0.0578
1 -5 0 0.0564

loop_
_geom_angle_atom_site_label_1
_geom_angle_atom_site_label_2
_geom_angle_atom_site_label_3
_geom_angle_site_symmetry_1
_geom_angle_site_symmetry_3
_geom_angle
_geom_angle_publ_flag
C2 C1 N1 . . 106.82(12) ?
C6 C1 N1 . . 131.78(14) ?
C6 C1 C2 . . 121.40(14) ?
C1 N1 C8 . . 127.15(12) ?
C7 N1 C1 . . 109.41(12) ?
C7 N1 C8 . . 123.43(12) ?
C2 N2 C11 . . 127.86(12) ?
C7 N2 C2 . . 110.20(12) ?
C7 N2 C11 . . 121.76(12) ?
N2 C2 C1 . . 107.03(12) ?
C3 C2 C1 . . 121.46(14) ?
C3 C2 N2 . . 131.51(14) ?
N4 N3 C12 . . 108.69(12) ?
C2 C3 H3 . . 121.5 ?
C2 C3 C4 . . 117.09(14) ?
C4 C3 H3 . . 121.5 ?
N3 N4 N5 . . 107.16(12) ?
C3 C4 H4 . . 119.3 ?
C5 C4 C3 . . 121.32(14) ?
C5 C4 H4 . . 119.3 ?
C4 C5 H5 . . 119.2 ?
C4 C5 C6 . . 121.57(15) ?
C6 C5 H5 . . 119.2 ?
N4 N5 C13 . . 110.89(13) ?
N4 N5 C14 . . 120.47(13) ?
C13 N5 C14 . . 128.61(13) ?
C1 C6 C5 . . 117.16(14) ?
C1 C6 H6 . . 121.4 ?
C5 C6 H6 . . 121.4 ?
O1 C7 N1 . . 126.94(13) ?
O1 C7 N2 . . 126.51(14) ?
N2 C7 N1 . . 106.53(12) ?
N1 C8 C9 . . 115.25(13) ?
C10 C8 N1 . . 119.20(15) ?
C10 C8 C9 . . 125.55(15) ?
C8 C9 H9A . . 109.5 ?
C8 C9 H9B . . 109.5 ?
C8 C9 H9C . . 109.5 ?
H9A C9 H9B . . 109.5 ?
H9A C9 H9C . . 109.5 ?
H9B C9 H9C . . 109.5 ?
C8 C10 H10A . . 120.9(13) ?
C8 C10 H10B . . 120.1(13) ?
H10A C10 H10B . . 118.8(17) ?
N2 C11 H11A . . 109.2 ?
N2 C11 H11B . . 109.2 ?
N2 C11 C12 . . 111.94(11) ?
H11A C11 H11B . . 107.9 ?
C12 C11 H11A . . 109.2 ?
C12 C11 H11B . . 109.2 ?
N3 C12 C11 . . 120.90(13) ?
N3 C12 C13 . . 108.30(13) ?
C13 C12 C11 . . 130.80(13) ?
N5 C13 C12 . . 104.97(13) ?
N5 C13 H13 . . 127.5 ?
C12 C13 H13 . . 127.5 ?
N5 C14 H14A . . 109.1 ?
N5 C14 H14B . . 109.1 ?
N5 C14 C15 . . 112.42(14) ?
H14A C14 H14B . . 107.9 ?
C15 C14 H14A . . 109.1 ?
C15 C14 H14B . . 109.1 ?
C14 C15 H15A . . 109.2 ?
C14 C15 H15B . . 109.2 ?
C14 C15 C16 . . 111.90(15) ?
H15A C15 H15B . . 107.9 ?
C16 C15 H15A . . 109.2 ?
C16 C15 H15B . . 109.2 ?
C15 C16 H16A . . 109.0 ?
C15 C16 H16B . . 109.0 ?
H16A C16 H16B . . 107.8 ?
C17 C16 C15 . . 112.93(16) ?
C17 C16 H16A . . 109.0 ?
C17 C16 H16B . . 109.0 ?
C16 C17 H17A . . 108.0 ?
C16 C17 H17B . . 108.0 ?
C16 C17 H17C . . 112.4 ?
C16 C17 H17D . . 112.4 ?
C16 C17 C18A . . 117.2(2) ?
C16 C17 C18B . . 97.0(4) ?
H17A C17 H17B . . 107.2 ?
H17C C17 H17D . . 109.9 ?
C18A C17 H17A . . 108.0 ?
C18A C17 H17B . . 108.0 ?
C18B C17 H17C . . 112.4 ?
C18B C17 H17D . . 112.4 ?
C17 C18A H18A . . 109.4 ?
C17 C18A H18B . . 109.4 ?
H18A C18A H18B . . 108.0 ?
C19A C18A C17 . . 111.0(2) ?
C19A C18A H18A . . 109.4 ?
C19A C18A H18B . . 109.4 ?
C18A C19A H19A . . 109.5 ?
C18A C19A H19B . . 109.5 ?
C18A C19A H19C . . 109.5 ?
H19A C19A H19B . . 109.5 ?
H19A C19A H19C . . 109.5 ?
H19B C19A H19C . . 109.5 ?
C17 C18B H18C . . 110.6 ?
C17 C18B H18D . . 110.6 ?
H18C C18B H18D . . 108.7 ?
C19B C18B C17 . . 105.7(7) ?
C19B C18B H18C . . 110.6 ?
C19B C18B H18D . . 110.6 ?
C18B C19B H19D . . 109.5 ?
C18B C19B H19E . . 109.5 ?
C18B C19B H19F . . 109.5 ?
H19D C19B H19E . . 109.5 ?
H19D C19B H19F . . 109.5 ?
H19E C19B H19F . . 109.5 ?

loop_
_geom_bond_atom_site_label_1
_geom_bond_atom_site_label_2
_geom_bond_site_symmetry_2
_geom_bond_distance
_geom_bond_publ_flag
C1 N1 . 1.4000(18) ?
C1 C2 . 1.398(2) ?
C1 C6 . 1.381(2) ?
O1 C7 . 1.2257(18) ?
N1 C7 . 1.3862(18) ?
N1 C8 . 1.4386(18) ?
N2 C2 . 1.3901(18) ?
N2 C7 . 1.3723(18) ?
N2 C11 . 1.4560(18) ?
C2 C3 . 1.385(2) ?
N3 N4 . 1.3219(19) ?
N3 C12 . 1.3567(18) ?
C3 H3 . 0.9500 ?
C3 C4 . 1.392(2) ?
N4 N5 . 1.3414(18) ?
C4 H4 . 0.9500 ?
C4 C5 . 1.389(2) ?
C5 H5 . 0.9500 ?
C5 C6 . 1.391(2) ?
N5 C13 . 1.343(2) ?
N5 C14 . 1.464(2) ?
C6 H6 . 0.9500 ?
C8 C9 . 1.492(2) ?
C8 C10 . 1.317(2) ?
C9 H9A . 0.9800 ?
C9 H9B . 0.9800 ?
C9 H9C . 0.9800 ?
C10 H10A . 0.99(2) ?
C10 H10B . 0.99(2) ?
C11 H11A . 0.9900 ?
C11 H11B . 0.9900 ?
C11 C12 . 1.496(2) ?
C12 C13 . 1.370(2) ?
C13 H13 . 0.9500 ?
C14 H14A . 0.9900 ?
C14 H14B . 0.9900 ?
C14 C15 . 1.514(2) ?
C15 H15A . 0.9900 ?
C15 H15B . 0.9900 ?
C15 C16 . 1.525(2) ?
C16 H16A . 0.9900 ?
C16 H16B . 0.9900 ?
C16 C17 . 1.522(3) ?
C17 H17A . 0.9900 ?
C17 H17B . 0.9900 ?
C17 H17C . 0.9900 ?
C17 H17D . 0.9900 ?
C17 C18A . 1.534(3) ?
C17 C18B . 1.539(5) ?
C18A H18A . 0.9900 ?
C18A H18B . 0.9900 ?
C18A C19A . 1.518(3) ?
C19A H19A . 0.9800 ?
C19A H19B . 0.9800 ?
C19A H19C . 0.9800 ?
C18B H18C . 0.9900 ?
C18B H18D . 0.9900 ?
C18B C19B . 1.528(5) ?
C19B H19D . 0.9800 ?
C19B H19E . 0.9800 ?
C19B H19F . 0.9800 ?

loop_
_geom_contact_atom_site_label_1
_geom_contact_atom_site_label_2
_geom_contact_distance
_geom_contact_site_symmetry_1
_geom_contact_site_symmetry_2
_geom_contact_publ_flag
O1 C9 3.185(2) . . yes
O1 H10B 2.31(2) . 1_455 yes
O1 H11B 2.72 . . yes
O1 H9C 2.60 . . yes
H3 O1 2.69 . 4_566 yes
H11A O1 2.37 . 4_566 yes
C3 H11A 2.87 . . yes
C7 H9C 2.85 . . yes
H3 C7 2.80 . 4_566 yes
C10 H9C 2.80 . 1_655 yes
H16B H19A 2.41 . . yes
H17A H19A 2.36 . 1_455 yes
H17B H19C 2.41 . . yes

loop_
_geom_hbond_atom_site_label_D
_geom_hbond_atom_site_label_H
_geom_hbond_atom_site_label_A
_geom_hbond_site_symmetry_A
_geom_hbond_distance_DH
_geom_hbond_distance_HA
_geom_hbond_distance_DA
_geom_hbond_angle_DHA
_geom_hbond_publ_flag
C10 H10B O1 1_655 0.99(2) 2.31(2) 3.284(2) 168.8(18) yes
C11 H11A O1 4_566 0.99 2.37 3.3577(17) 173 yes
C11 H11B Cg1 1_455 0.99 2.76 3.5082(18) 135 yes
C15 H15B Cg1 4_566 0.99 2.88 3.7599(19) 152 yes

loop_
_geom_torsion_atom_site_label_1
_geom_torsion_atom_site_label_2
_geom_torsion_atom_site_label_3
_geom_torsion_atom_site_label_4
_geom_torsion_site_symmetry_1
_geom_torsion_site_symmetry_2
_geom_torsion_site_symmetry_3
_geom_torsion_site_symmetry_4
_geom_torsion
_geom_torsion_publ_flag
C1 N1 C7 O1 . . . . 177.74(14) ?
C1 N1 C7 N2 . . . . -0.87(16) ?
C1 N1 C8 C9 . . . . 118.16(17) ?
C1 N1 C8 C10 . . . . -61.0(2) ?
C1 C2 C3 C4 . . . . 0.4(2) ?
N1 C1 C2 N2 . . . . -0.88(15) ?
N1 C1 C2 C3 . . . . 178.54(13) ?
N1 C1 C6 C5 . . . . -178.31(15) ?
N2 C2 C3 C4 . . . . 179.71(15) ?
N2 C11 C12 N3 . . . . 147.34(13) ?
N2 C11 C12 C13 . . . . -32.5(2) ?
C2 C1 N1 C7 . . . . 1.10(16) ?
C2 C1 N1 C8 . . . . -178.02(14) ?
C2 C1 C6 C5 . . . . 0.9(2) ?
C2 N2 C7 O1 . . . . -178.31(14) ?
C2 N2 C7 N1 . . . . 0.30(16) ?
C2 N2 C11 C12 . . . . 100.48(16) ?
C2 C3 C4 C5 . . . . -0.2(2) ?
N3 N4 N5 C13 . . . . -0.26(18) ?
N3 N4 N5 C14 . . . . 177.91(14) ?
N3 C12 C13 N5 . . . . -0.12(16) ?
C3 C4 C5 C6 . . . . 0.3(2) ?
N4 N3 C12 C11 . . . . -179.90(13) ?
N4 N3 C12 C13 . . . . -0.03(17) ?
N4 N5 C13 C12 . . . . 0.23(17) ?
N4 N5 C14 C15 . . . . -60.9(2) ?
C4 C5 C6 C1 . . . . -0.6(2) ?
N5 C14 C15 C16 . . . . -176.78(13) ?
C6 C1 N1 C7 . . . . -179.65(15) ?
C6 C1 N1 C8 . . . . 1.2(3) ?
C6 C1 C2 N2 . . . . 179.77(13) ?
C6 C1 C2 C3 . . . . -0.8(2) ?
C7 N1 C8 C9 . . . . -60.8(2) ?
C7 N1 C8 C10 . . . . 120.01(18) ?
C7 N2 C2 C1 . . . . 0.37(16) ?
C7 N2 C2 C3 . . . . -178.97(15) ?
C7 N2 C11 C12 . . . . -74.12(17) ?
C8 N1 C7 O1 . . . . -3.1(2) ?
C8 N1 C7 N2 . . . . 178.29(13) ?
C11 N2 C2 C1 . . . . -174.74(13) ?
C11 N2 C2 C3 . . . . 5.9(2) ?
C11 N2 C7 O1 . . . . -2.8(2) ?
C11 N2 C7 N1 . . . . 175.77(12) ?
C11 C12 C13 N5 . . . . 179.73(14) ?
C12 N3 N4 N5 . . . . 0.17(17) ?
C13 N5 C14 C15 . . . . 116.89(18) ?
C14 N5 C13 C12 . . . . -177.75(15) ?
C14 C15 C16 C17 . . . . -175.78(15) ?
C15 C16 C17 C18A . . . . -176.58(17) ?
C15 C16 C17 C18B . . . . -161.5(6) ?
C16 C17 C18A C19A . . . . 76.2(3) ?
C16 C17 C18B C19B . . . . 168.8(9) ?
